data_4132310
loop_
_publ_author_name
'Huxley, Michael T.'
'Burgun, Alexandre'
'Ghodrati, Hanieh'
'Coghlan, Campbell J.'
'Lemieux, Anthony'
'Champness, Neil R.'
'Huang, David M.'
'Doonan, Christian J.'
'Sumby, Christopher J.'

_publ_section_title
;
 Protecting-Group-Free Site-Selective Reactions in a Metal-Organic
 Framework Reaction Vessel.
;
_journal_issue 20
_journal_name_full 'Journal of the American Chemical Society'
_journal_page_first 6416
_journal_page_last 6425
_journal_paper_doi 10.1021/jacs.8b02896
_journal_volume 140
_journal_year 2018
_chemical_formula_sum 'C45 H52 Br0.5 Mn2 N6 O11'
_chemical_formula_weight 1002.76
_space_group_crystal_system monoclinic
_space_group_IT_number 11
_space_group_name_Hall '-P 2yb'
_space_group_name_H-M_alt 'P 1 21/m 1'
_atom_sites_solution_hydrogens geom
_audit_creation_method SHELXL-2014/6
_cell_angle_alpha 90
_cell_angle_beta 99.101(10)
_cell_angle_gamma 90
_cell_formula_units_Z 4
_cell_length_a 12.3848(17)
_cell_length_b 33.886(5)
_cell_length_c 12.8929(12)
_cell_measurement_reflns_used 49270
_cell_measurement_temperature 100(2)
_cell_measurement_theta_max 27.499
_cell_measurement_theta_min 2.437
_cell_volume 5342.7(12)
_computing_cell_refinement 'XDS (Kabsch, 1993)'
_computing_data_collection 'BluIce (McPhillips, 2002)'
_computing_data_reduction 'XDS (Kabsch, 1993)'
_computing_molecular_graphics 'X-Seed (Barbour, 1999)'
_computing_structure_refinement 'SHELXL-2014/6 (Sheldrick, 2014)'
_computing_structure_solution 'SHELXS-2014 (Sheldrick, 2014)'
_diffrn_ambient_temperature 100(2)
_diffrn_measured_fraction_theta_full 0.995
_diffrn_measured_fraction_theta_max 0.984
_diffrn_measurement_device_type 'ADSC Quantum 210r'
_diffrn_measurement_method 'Phi Scan'
_diffrn_radiation_monochromator 'Silicon Double Crystal'
_diffrn_radiation_source 'MX1 Beamline Australian Synchrotron'
_diffrn_radiation_type Synchrotron
_diffrn_radiation_wavelength 0.7108
_diffrn_reflns_av_R_equivalents 0.1254
_diffrn_reflns_av_unetI/netI 0.1753
_diffrn_reflns_Laue_measured_fraction_full 0.995
_diffrn_reflns_Laue_measured_fraction_max 0.984
_diffrn_reflns_limit_h_max 16
_diffrn_reflns_limit_h_min -15
_diffrn_reflns_limit_k_max 44
_diffrn_reflns_limit_k_min -43
_diffrn_reflns_limit_l_max 16
_diffrn_reflns_limit_l_min -16
_diffrn_reflns_number 49270
_diffrn_reflns_point_group_measured_fraction_full 0.995
_diffrn_reflns_point_group_measured_fraction_max 0.984
_diffrn_reflns_theta_full 27.000
_diffrn_reflns_theta_max 27.499
_diffrn_reflns_theta_min 2.437
_exptl_absorpt_coefficient_mu 0.903
_exptl_absorpt_correction_T_max 0.995
_exptl_absorpt_correction_T_min 0.819
_exptl_absorpt_correction_type multi-scan
_exptl_absorpt_process_details 'XDS (Kabsch, 1993)'
_exptl_crystal_colour yellow
_exptl_crystal_density_diffrn 1.247
_exptl_crystal_description plate
_exptl_crystal_F_000 2078
_exptl_crystal_size_max 0.400
_exptl_crystal_size_mid 0.200
_exptl_crystal_size_min 0.010
_platon_squeeze_details
;
In order to subtract the contribution from the disordered 
solvent (ethanol), the SQUEEZE command was applied, 
which gave a new HKL file. The number of located electrons is 
554 which equates to approximately 12 ethanol molecules 
per unit cell and 3 per asymmetric unit. This has been
added to the reported formula (as have the hydrogen atoms
not located on the coordinated water).
;
_refine_diff_density_max 0.900
_refine_diff_density_min -1.388
_refine_diff_density_rms 0.104
_refine_ls_extinction_method none
_refine_ls_goodness_of_fit_ref 0.920
_refine_ls_hydrogen_treatment constr
_refine_ls_matrix_type full
_refine_ls_number_parameters 534
_refine_ls_number_reflns 12282
_refine_ls_number_restraints 0
_refine_ls_restrained_S_all 0.920
_refine_ls_R_factor_all 0.1541
_refine_ls_R_factor_gt 0.0770
_refine_ls_shift/su_max 0.000
_refine_ls_shift/su_mean 0.000
_refine_ls_structure_factor_coef Fsqd
_refine_ls_weighting_details 'w=1/[\s^2^(Fo^2^)+(0.0986P)^2^] where P=(Fo^2^+2Fc^2^)/3'
_refine_ls_weighting_scheme calc
_refine_ls_wR_factor_gt 0.1878
_refine_ls_wR_factor_ref 0.2169
_reflns_Friedel_coverage 0.000
_reflns_number_gt 6020
_reflns_number_total 12282
_reflns_threshold_expression 'I > 2\s(I)'
_cod_data_source_file ja8b02896_si_001.cif
_cod_data_source_block MnMOF[Mn(CO)3(H2O)]Br
_cod_depositor_comments
;
The following automatic conversions were performed:

data item '_exptl_absorpt_correction_type' value 'Multi-Scan' was
changed to 'multi-scan' in accordance with the
/home/saulius/struct/COD-crude-data/automatic-downloads/DataCite-retrospective/ACS/depositions/lib/dictionaries/cif_core.dic
dictionary named 'cif_core.dic' version 2.4.2 last updated on
2011-04-26.

Automatic conversion script
Id: cif_fix_values 6909 2019-04-08 15:41:33Z antanas 
;
_cod_original_cell_volume 5342.6(11)
_cod_original_sg_symbol_H-M 'P 21/m'
_cod_original_formula_sum 'C45 H52 Br0.50 Mn2 N6 O11'
_cod_database_code 4132310
_shelx_space_group_comment
;
The symmetry employed for this shelxl refinement is uniquely defined
by the following loop, which should always be used as a source of
symmetry information in preference to the above space-group names.
They are only intended as comments.
;
_shelx_estimated_absorpt_t_min 0.714
_shelx_estimated_absorpt_t_max 0.991
_shelxl_version_number 2014/6

loop_
_space_group_symop_operation_xyz
'x, y, z'
'-x, y+1/2, -z'
'-x, -y, -z'
'x, -y-1/2, z'

loop_
_atom_site_label
_atom_site_type_symbol
_atom_site_fract_x
_atom_site_fract_y
_atom_site_fract_z
_atom_site_U_iso_or_equiv
_atom_site_adp_type
_atom_site_occupancy
_atom_site_site_symmetry_order
_atom_site_calc_flag
_atom_site_refinement_flags_posn
_atom_site_refinement_flags_adp
_atom_site_refinement_flags_occupancy
_atom_site_disorder_assembly
_atom_site_disorder_group
Mn1 Mn 0.29875(5) -0.06824(2) 0.39349(5) 0.01533(18) Uani 1 1 d . . . . .
C1 C 0.2012(4) -0.14675(14) 0.2572(3) 0.0188(10) Uani 1 1 d . . . . .
H1A H 0.2621 -0.1538 0.3136 0.023 Uiso 1 1 calc R U . . .
H1B H 0.1751 -0.1712 0.2195 0.023 Uiso 1 1 calc R U . . .
Mn2 Mn 0.5000 0.0000 0.5000 0.0181(2) Uani 1 2 d S . P . .
N2 N 0.1123(3) -0.12933(11) 0.3038(3) 0.0169(8) Uani 1 1 d . . . . .
C3 C 0.0041(4) -0.13732(15) 0.2890(4) 0.0246(11) Uani 1 1 d . . . . .
Mn4 Mn 1.22620(14) -0.2500 0.70225(15) 0.0731(5) Uani 1 2 d S T P . .
C4 C -0.0429(4) -0.11073(15) 0.3503(4) 0.0232(11) Uani 1 1 d . . . . .
C5 C 0.0439(4) -0.08702(15) 0.3990(3) 0.0225(11) Uani 1 1 d . . . . .
N6 N 0.1389(3) -0.09881(11) 0.3717(3) 0.0191(9) Uani 1 1 d . . . . .
C7 C -0.0480(5) -0.16826(19) 0.2170(5) 0.0514(17) Uani 1 1 d . . . . .
H7A H -0.0330 -0.1632 0.1459 0.077 Uiso 1 1 calc R U . . .
H7B H -0.1272 -0.1680 0.2168 0.077 Uiso 1 1 calc R U . . .
H7C H -0.0185 -0.1941 0.2408 0.077 Uiso 1 1 calc R U . . .
C8 C 0.0412(4) -0.05367(18) 0.4735(4) 0.0406(15) Uani 1 1 d . . . . .
H8A H 0.1036 -0.0557 0.5303 0.061 Uiso 1 1 calc R U . . .
H8B H -0.0270 -0.0547 0.5030 0.061 Uiso 1 1 calc R U . . .
H8C H 0.0450 -0.0286 0.4362 0.061 Uiso 1 1 calc R U . . .
C9 C -0.1576(4) -0.10697(15) 0.3622(4) 0.0239(11) Uani 1 1 d . . . . .
C10 C -0.2194(4) -0.13876(17) 0.3881(4) 0.0366(13) Uani 1 1 d . . . . .
H10 H -0.1865 -0.1641 0.3962 0.044 Uiso 1 1 calc R U . . .
C11 C -0.3260(4) -0.13458(16) 0.4023(4) 0.0354(13) Uani 1 1 d . . . . .
H11 H -0.3659 -0.1569 0.4200 0.042 Uiso 1 1 calc R U . . .
C12 C -0.3760(4) -0.09772(15) 0.3908(3) 0.0222(11) Uani 1 1 d . . . . .
C13 C -0.3160(4) -0.06525(15) 0.3647(4) 0.0255(11) Uani 1 1 d . . . . .
H13 H -0.3488 -0.0399 0.3566 0.031 Uiso 1 1 calc R U . . .
C14 C -0.2083(4) -0.07051(16) 0.3506(4) 0.0322(12) Uani 1 1 d . . . . .
H14 H -0.1680 -0.0484 0.3325 0.039 Uiso 1 1 calc R U . . .
N15 N 0.2403(3) -0.11972(11) 0.1852(3) 0.0191(9) Uani 1 1 d . . . . .
N16 N 0.2942(3) -0.08725(11) 0.2235(3) 0.0185(9) Uani 1 1 d . . . . .
C17 C 0.3243(4) -0.06785(15) 0.1419(3) 0.0240(11) Uani 1 1 d . . . . .
C18 C 0.2873(4) -0.08988(15) 0.0485(3) 0.0223(11) Uani 1 1 d . . . . .
C19 C 0.2340(4) -0.12226(15) 0.0788(3) 0.0245(11) Uani 1 1 d . . . . .
C20 C 0.1779(5) -0.15517(18) 0.0165(4) 0.0476(17) Uani 1 1 d . . . . .
H20A H 0.2192 -0.1796 0.0332 0.071 Uiso 1 1 calc R U . . .
H20B H 0.1732 -0.1494 -0.0585 0.071 Uiso 1 1 calc R U . . .
H20C H 0.1040 -0.1583 0.0337 0.071 Uiso 1 1 calc R U . . .
C21 C 0.3865(5) -0.03008(17) 0.1546(4) 0.0412(16) Uani 1 1 d . . . . .
H21A H 0.3354 -0.0079 0.1426 0.062 Uiso 1 1 calc R U . . .
H21B H 0.4373 -0.0290 0.1037 0.062 Uiso 1 1 calc R U . . .
H21C H 0.4276 -0.0285 0.2260 0.062 Uiso 1 1 calc R U . . .
C22 C 0.3053(4) -0.07960(16) -0.0593(3) 0.0260(12) Uani 1 1 d . . . . .
C23 C 0.2951(5) -0.04159(18) -0.0961(4) 0.0329(15) Uani 0.904(6) 1 d . . P A 1
H23 H 0.2755 -0.0213 -0.0516 0.040 Uiso 0.904(6) 1 calc R U P A 1
C23A C 0.407(3) -0.0690(12) -0.072(3) 0.009(9) Uiso 0.096(6) 1 d . . P A 2
H23A H 0.4674 -0.0706 -0.0173 0.011 Uiso 0.096(6) 1 calc R U P A 2
C24 C 0.3128(5) -0.03208(17) -0.1965(4) 0.0315(15) Uani 0.904(6) 1 d . . P A 1
H24 H 0.3096 -0.0053 -0.2187 0.038 Uiso 0.904(6) 1 calc R U P A 1
C24A C 0.418(3) -0.0539(12) -0.185(3) 0.009(10) Uiso 0.096(6) 1 d . . P A 2
H24A H 0.4814 -0.0399 -0.1969 0.010 Uiso 0.096(6) 1 calc R U P A 2
C25 C 0.3349(4) -0.06125(14) -0.2641(3) 0.0232(11) Uani 1 1 d . . . . .
C26 C 0.3425(5) -0.09925(19) -0.2297(4) 0.0372(17) Uani 0.904(6) 1 d . . P A 1
H26 H 0.3571 -0.1196 -0.2762 0.045 Uiso 0.904(6) 1 calc R U P A 1
C26A C 0.240(4) -0.0698(14) -0.243(3) 0.019(11) Uiso 0.096(6) 1 d . . P A 2
H26A H 0.1768 -0.0672 -0.2947 0.023 Uiso 0.096(6) 1 calc R U P A 2
C27 C 0.3292(5) -0.10868(17) -0.1273(4) 0.0330(16) Uani 0.904(6) 1 d . . P A 1
H27 H 0.3367 -0.1353 -0.1040 0.040 Uiso 0.904(6) 1 calc R U P A 1
C27A C 0.231(4) -0.0836(15) -0.139(4) 0.024(12) Uiso 0.096(6) 1 d . . P A 2
H27A H 0.1652 -0.0965 -0.1286 0.029 Uiso 0.096(6) 1 calc R U P A 2
O28 O 0.4453(2) -0.12034(10) 0.4100(2) 0.0281(8) Uani 1 1 d . . . . .
C29 C 0.5081(4) -0.09118(16) 0.4053(3) 0.0230(11) Uani 1 1 d . . . . .
O30 O 0.4727(2) -0.05582(9) 0.4062(2) 0.0194(7) Uani 1 1 d . . . . .
O31 O 0.5998(3) 0.02159(11) 0.3905(3) 0.0429(10) Uani 1 1 d . . . . .
C32 C 0.6504(4) 0.05243(15) 0.3758(4) 0.0225(11) Uani 1 1 d . . . . .
O33 O 0.6930(3) 0.07502(11) 0.4441(2) 0.0323(9) Uani 1 1 d . . . . .
O34 O 0.6337(3) -0.02591(11) 0.5969(3) 0.0415(10) Uani 1 1 d . . . . .
C35 C 0.7308(4) -0.01898(16) 0.6362(4) 0.0295(12) Uani 1 1 d . . . . .
O36 O 0.7757(3) 0.01357(10) 0.6500(3) 0.0326(9) Uani 1 1 d . . . . .
C37 C 1.0731(8) -0.2500 0.8791(7) 0.057(3) Uani 1 2 d S T P . .
H37A H 1.1495 -0.2500 0.9161 0.068 Uiso 1 2 calc R U P . .
H37B H 1.0237 -0.2500 0.9325 0.068 Uiso 1 2 calc R U P . .
N38 N 1.0534(4) -0.21478(13) 0.8133(4) 0.0456(14) Uani 1 1 d . . . . .
C39 C 0.9759(5) -0.18674(16) 0.8206(4) 0.0419(16) Uani 1 1 d . . . . .
C40 C 0.9917(5) -0.15960(16) 0.7440(5) 0.0436(16) Uani 1 1 d . . . . .
C41 C 1.0765(6) -0.17326(18) 0.6951(5) 0.0495(17) Uani 1 1 d . . . . .
N42 N 1.1145(4) -0.20785(14) 0.7381(4) 0.0474(13) Uani 1 1 d . . . . .
C43 C 1.1203(6) -0.15491(19) 0.6030(6) 0.069(2) Uani 1 1 d . . . . .
H43A H 1.1905 -0.1420 0.6280 0.103 Uiso 1 1 calc R U . . .
H43B H 1.0680 -0.1353 0.5692 0.103 Uiso 1 1 calc R U . . .
H43C H 1.1307 -0.1755 0.5521 0.103 Uiso 1 1 calc R U . . .
C44 C 0.8958(6) -0.18852(19) 0.8943(5) 0.0547(18) Uani 1 1 d . . . . .
H44A H 0.8366 -0.2067 0.8668 0.082 Uiso 1 1 calc R U . . .
H44B H 0.8656 -0.1621 0.9019 0.082 Uiso 1 1 calc R U . . .
H44C H 0.9323 -0.1979 0.9629 0.082 Uiso 1 1 calc R U . . .
C45 C 0.9254(5) -0.12320(16) 0.7203(4) 0.0447(16) Uani 1 1 d . . . . .
C46 C 0.8137(6) -0.12568(18) 0.6872(5) 0.062(2) Uani 1 1 d . . . . .
H46 H 0.7796 -0.1509 0.6820 0.074 Uiso 1 1 calc R U . . .
C47 C 0.7500(6) -0.09200(18) 0.6614(5) 0.057(2) Uani 1 1 d . . . . .
H47 H 0.6734 -0.0943 0.6390 0.069 Uiso 1 1 calc R U . . .
C48 C 0.7998(5) -0.05485(16) 0.6689(4) 0.0334(13) Uani 1 1 d . . . . .
C49 C 0.9098(5) -0.05271(16) 0.7040(4) 0.0391(14) Uani 1 1 d . . . . .
H49 H 0.9441 -0.0276 0.7119 0.047 Uiso 1 1 calc R U . . .
C50 C 0.9727(5) -0.08628(17) 0.7285(4) 0.0454(16) Uani 1 1 d . . . . .
H50 H 1.0492 -0.0838 0.7512 0.054 Uiso 1 1 calc R U . . .
C51 C 1.3072(9) -0.2500 0.8318(11) 0.085(4) Uani 1 2 d S T P . .
O52 O 1.3597(8) -0.2500 0.9115(10) 0.159(5) Uani 1 2 d S T P . .
C53 C 1.3211(9) -0.2129(3) 0.6675(10) 0.116(4) Uani 1 1 d . . . . .
O54 O 1.3859(6) -0.1913(2) 0.6516(9) 0.169(4) Uani 1 1 d . . . . .
O55 O 1.1346(7) -0.2500 0.5539(7) 0.103(3) Uani 1 2 d S T P . .
Br56 Br 1.13652(12) -0.2500 0.15810(9) 0.0801(4) Uani 1 2 d S T P . .

loop_
_atom_site_aniso_label
_atom_site_aniso_U_11
_atom_site_aniso_U_22
_atom_site_aniso_U_33
_atom_site_aniso_U_23
_atom_site_aniso_U_13
_atom_site_aniso_U_12
Mn1 0.0150(3) 0.0203(4) 0.0107(3) -0.0014(3) 0.0020(3) -0.0022(3)
C1 0.022(3) 0.019(3) 0.016(2) -0.004(2) 0.0063(19) -0.002(2)
Mn2 0.0191(5) 0.0224(6) 0.0129(5) -0.0001(4) 0.0025(4) -0.0065(4)
N2 0.016(2) 0.018(2) 0.0180(19) -0.0004(17) 0.0095(15) -0.0023(16)
C3 0.018(3) 0.028(3) 0.030(3) -0.002(2) 0.007(2) -0.006(2)
Mn4 0.0683(11) 0.0256(8) 0.1239(14) 0.000 0.0106(10) 0.000
C4 0.017(2) 0.029(3) 0.027(3) -0.003(2) 0.013(2) -0.003(2)
C5 0.022(3) 0.025(3) 0.023(3) -0.006(2) 0.011(2) -0.001(2)
N6 0.017(2) 0.022(2) 0.019(2) -0.0065(17) 0.0081(16) -0.0082(17)
C7 0.035(3) 0.051(4) 0.069(4) -0.035(3) 0.009(3) -0.017(3)
C8 0.028(3) 0.051(4) 0.047(3) -0.023(3) 0.016(3) -0.004(3)
C9 0.011(2) 0.028(3) 0.035(3) -0.002(2) 0.008(2) -0.001(2)
C10 0.026(3) 0.028(3) 0.060(4) 0.003(3) 0.017(3) 0.003(2)
C11 0.017(3) 0.030(3) 0.060(4) 0.011(3) 0.011(2) -0.007(2)
C12 0.015(2) 0.027(3) 0.025(3) 0.002(2) 0.006(2) -0.007(2)
C13 0.019(2) 0.026(3) 0.035(3) -0.002(2) 0.016(2) 0.004(2)
C14 0.027(3) 0.030(3) 0.045(3) -0.008(3) 0.023(2) -0.013(2)
N15 0.022(2) 0.020(2) 0.015(2) -0.0026(17) 0.0035(16) -0.0033(17)
N16 0.026(2) 0.019(2) 0.0118(19) -0.0007(16) 0.0076(16) -0.0046(17)
C17 0.036(3) 0.023(3) 0.016(2) -0.001(2) 0.012(2) -0.001(2)
C18 0.028(3) 0.030(3) 0.010(2) -0.001(2) 0.0045(19) -0.005(2)
C19 0.032(3) 0.034(3) 0.009(2) -0.006(2) 0.008(2) -0.006(2)
C20 0.064(4) 0.057(4) 0.020(3) -0.007(3) 0.001(3) -0.036(3)
C21 0.067(4) 0.044(4) 0.015(3) -0.006(2) 0.012(3) -0.032(3)
C22 0.032(3) 0.036(3) 0.011(2) -0.002(2) 0.008(2) -0.007(2)
C23 0.050(4) 0.030(4) 0.021(3) -0.002(3) 0.012(3) 0.003(3)
C24 0.052(4) 0.023(3) 0.019(3) 0.006(3) 0.004(3) -0.003(3)
C25 0.033(3) 0.023(3) 0.013(2) 0.001(2) 0.004(2) -0.008(2)
C26 0.059(4) 0.034(4) 0.020(3) -0.007(3) 0.011(3) -0.001(3)
C27 0.060(4) 0.022(3) 0.019(3) 0.007(2) 0.011(3) -0.002(3)
O28 0.0150(17) 0.029(2) 0.041(2) -0.0021(17) 0.0067(15) -0.0031(15)
C29 0.015(2) 0.037(3) 0.018(2) 0.000(2) 0.0033(19) 0.002(2)
O30 0.0141(16) 0.0248(19) 0.0190(16) -0.0031(14) 0.0015(13) 0.0008(14)
O31 0.069(3) 0.035(2) 0.032(2) -0.0022(18) 0.0298(19) -0.018(2)
C32 0.027(3) 0.022(3) 0.021(3) 0.005(2) 0.008(2) 0.000(2)
O33 0.036(2) 0.049(3) 0.0117(16) 0.0000(17) 0.0041(14) -0.0200(18)
O34 0.041(2) 0.028(2) 0.046(2) 0.0018(18) -0.0200(19) 0.0091(18)
C35 0.037(3) 0.032(3) 0.018(3) -0.003(2) 0.002(2) 0.004(3)
O36 0.030(2) 0.022(2) 0.047(2) -0.0014(17) 0.0071(17) 0.0006(16)
C37 0.075(7) 0.021(5) 0.061(6) 0.000 -0.033(5) 0.000
N38 0.060(4) 0.017(3) 0.051(3) -0.001(2) -0.018(3) 0.004(2)
C39 0.053(4) 0.018(3) 0.044(3) 0.000(3) -0.027(3) 0.000(3)
C40 0.054(4) 0.020(3) 0.049(4) -0.002(3) -0.016(3) 0.000(3)
C41 0.061(4) 0.022(3) 0.061(4) -0.003(3) -0.005(3) -0.002(3)
N42 0.055(3) 0.022(3) 0.061(3) 0.004(3) -0.002(3) 0.001(2)
C43 0.091(6) 0.029(4) 0.087(5) 0.008(4) 0.018(4) 0.012(4)
C44 0.080(5) 0.031(4) 0.048(4) -0.003(3) -0.005(4) 0.003(3)
C45 0.057(4) 0.016(3) 0.050(4) 0.005(3) -0.025(3) 0.007(3)
C46 0.073(5) 0.024(3) 0.075(4) 0.008(3) -0.031(4) -0.007(3)
C47 0.067(5) 0.025(3) 0.065(4) 0.006(3) -0.035(4) -0.003(3)
C48 0.047(4) 0.026(3) 0.026(3) 0.002(2) 0.000(2) 0.005(3)
C49 0.041(3) 0.020(3) 0.052(4) -0.007(3) -0.009(3) 0.001(3)
C50 0.052(4) 0.030(3) 0.048(4) 0.004(3) -0.009(3) 0.006(3)
C51 0.044(7) 0.062(8) 0.139(11) 0.000 -0.020(7) 0.000
O52 0.095(8) 0.142(11) 0.207(11) 0.000 -0.075(8) 0.000
C53 0.112(9) 0.034(5) 0.205(11) -0.008(6) 0.038(8) 0.004(5)
O54 0.123(7) 0.055(5) 0.349(12) -0.021(6) 0.097(7) -0.021(4)
O55 0.137(8) 0.038(5) 0.148(7) 0.000 0.070(6) 0.000
Br56 0.1346(11) 0.0368(6) 0.0739(7) 0.000 0.0322(7) 0.000

loop_
_atom_type_symbol
_atom_type_description
_atom_type_scat_dispersion_real
_atom_type_scat_dispersion_imag
_atom_type_scat_source
C C 0.0033 0.0016 'International Tables Vol C Tables 4.2.6.8 and 6.1.1.4'
H H 0.0000 0.0000 'International Tables Vol C Tables 4.2.6.8 and 6.1.1.4'
N N 0.0061 0.0033 'International Tables Vol C Tables 4.2.6.8 and 6.1.1.4'
O O 0.0106 0.0060 'International Tables Vol C Tables 4.2.6.8 and 6.1.1.4'
Mn Mn 0.3368 0.7283 'International Tables Vol C Tables 4.2.6.8 and 6.1.1.4'
Br Br -0.2901 2.4595 'International Tables Vol C Tables 4.2.6.8 and 6.1.1.4'

loop_
_geom_angle_atom_site_label_1
_geom_angle_atom_site_label_2
_geom_angle_atom_site_label_3
_geom_angle
_geom_angle_site_symmetry_1
_geom_angle_site_symmetry_3
O33 Mn1 O36 108.26(14) 3_656 3_656
O33 Mn1 O30 93.14(12) 3_656 .
O36 Mn1 O30 103.67(13) 3_656 .
O33 Mn1 N6 88.67(13) 3_656 .
O36 Mn1 N6 91.89(14) 3_656 .
O30 Mn1 N6 162.87(13) . .
O33 Mn1 N16 157.22(15) 3_656 .
O36 Mn1 N16 92.83(14) 3_656 .
O30 Mn1 N16 90.03(12) . .
N6 Mn1 N16 81.96(13) . .
O33 Mn1 O28 85.28(13) 3_656 .
O36 Mn1 O28 156.82(13) 3_656 .
O30 Mn1 O28 55.75(11) . .
N6 Mn1 O28 107.52(13) . .
N16 Mn1 O28 77.91(12) . .
N15 C1 N2 111.1(4) . .
N15 C1 H1A 109.4 . .
N2 C1 H1A 109.4 . .
N15 C1 H1B 109.4 . .
N2 C1 H1B 109.4 . .
H1A C1 H1B 108.0 . .
O34 Mn2 O34 180.0 . 3_656
O34 Mn2 O31 87.04(16) . 3_656
O34 Mn2 O31 92.96(16) 3_656 3_656
O34 Mn2 O31 92.96(16) . .
O34 Mn2 O31 87.04(16) 3_656 .
O31 Mn2 O31 180.0 3_656 .
O34 Mn2 O30 89.69(12) . 3_656
O34 Mn2 O30 90.31(12) 3_656 3_656
O31 Mn2 O30 89.19(13) 3_656 3_656
O31 Mn2 O30 90.81(13) . 3_656
O34 Mn2 O30 90.31(12) . .
O34 Mn2 O30 89.69(12) 3_656 .
O31 Mn2 O30 90.81(13) 3_656 .
O31 Mn2 O30 89.19(13) . .
O30 Mn2 O30 180.0 3_656 .
C3 N2 N6 112.1(4) . .
C3 N2 C1 131.1(4) . .
N6 N2 C1 116.8(3) . .
N2 C3 C4 106.6(4) . .
N2 C3 C7 123.8(5) . .
C4 C3 C7 129.6(5) . .
C51 Mn4 C53 86.7(5) . 4
C51 Mn4 C53 86.7(5) . .
C53 Mn4 C53 87.1(6) 4 .
C51 Mn4 O55 179.6(5) . .
C53 Mn4 O55 93.1(4) 4 .
C53 Mn4 O55 93.1(4) . .
C51 Mn4 N42 94.9(3) . .
C53 Mn4 N42 178.4(4) 4 .
C53 Mn4 N42 93.3(3) . .
O55 Mn4 N42 85.3(2) . .
C51 Mn4 N42 94.9(3) . 4
C53 Mn4 N42 93.3(3) 4 4
C53 Mn4 N42 178.4(4) . 4
O55 Mn4 N42 85.3(2) . 4
N42 Mn4 N42 86.2(3) . 4
C3 C4 C5 105.3(4) . .
C3 C4 C9 128.4(4) . .
C5 C4 C9 126.3(4) . .
N6 C5 C4 110.7(4) . .
N6 C5 C8 120.4(4) . .
C4 C5 C8 128.9(4) . .
C5 N6 N2 105.2(3) . .
C5 N6 Mn1 129.2(3) . .
N2 N6 Mn1 123.9(3) . .
C3 C7 H7A 109.5 . .
C3 C7 H7B 109.5 . .
H7A C7 H7B 109.5 . .
C3 C7 H7C 109.5 . .
H7A C7 H7C 109.5 . .
H7B C7 H7C 109.5 . .
C5 C8 H8A 109.5 . .
C5 C8 H8B 109.5 . .
H8A C8 H8B 109.5 . .
C5 C8 H8C 109.5 . .
H8A C8 H8C 109.5 . .
H8B C8 H8C 109.5 . .
C14 C9 C10 117.3(4) . .
C14 C9 C4 120.0(4) . .
C10 C9 C4 122.6(5) . .
C11 C10 C9 122.1(5) . .
C11 C10 H10 119.0 . .
C9 C10 H10 119.0 . .
C10 C11 C12 120.1(5) . .
C10 C11 H11 120.0 . .
C12 C11 H11 120.0 . .
C11 C12 C13 119.2(4) . .
C11 C12 C29 122.7(4) . 1_455
C13 C12 C29 118.1(4) . 1_455
C14 C13 C12 119.3(5) . .
C14 C13 H13 120.4 . .
C12 C13 H13 120.4 . .
C9 C14 C13 122.1(5) . .
C9 C14 H14 119.0 . .
C13 C14 H14 119.0 . .
N16 N15 C19 111.6(4) . .
N16 N15 C1 118.8(3) . .
C19 N15 C1 129.5(4) . .
N15 N16 C17 107.3(3) . .
N15 N16 Mn1 121.5(3) . .
C17 N16 Mn1 130.4(3) . .
N16 C17 C18 108.2(4) . .
N16 C17 C21 122.5(4) . .
C18 C17 C21 129.3(4) . .
C19 C18 C17 106.4(4) . .
C19 C18 C22 127.3(4) . .
C17 C18 C22 126.2(4) . .
N15 C19 C18 106.4(4) . .
N15 C19 C20 122.6(4) . .
C18 C19 C20 130.9(4) . .
C19 C20 H20A 109.5 . .
C19 C20 H20B 109.5 . .
H20A C20 H20B 109.5 . .
C19 C20 H20C 109.5 . .
H20A C20 H20C 109.5 . .
H20B C20 H20C 109.5 . .
C17 C21 H21A 109.5 . .
C17 C21 H21B 109.5 . .
H21A C21 H21B 109.5 . .
C17 C21 H21C 109.5 . .
H21A C21 H21C 109.5 . .
H21B C21 H21C 109.5 . .
C27A C22 C23A 120(3) . .
C23 C22 C27 117.9(4) . .
C27A C22 C18 122(2) . .
C23A C22 C18 117.6(17) . .
C23 C22 C18 121.6(5) . .
C27 C22 C18 120.4(5) . .
C22 C23 C24 121.4(5) . .
C22 C23 H23 119.3 . .
C24 C23 H23 119.3 . .
C22 C23A C24A 115(3) . .
C22 C23A H23A 122.3 . .
C24A C23A H23A 122.3 . .
C25 C24 C23 120.2(5) . .
C25 C24 H24 119.9 . .
C23 C24 H24 119.9 . .
C25 C24A C23A 118(3) . .
C25 C24A H24A 121.0 . .
C23A C24A H24A 121.0 . .
C26A C25 C24A 120(3) . .
C26 C25 C24 119.0(4) . .
C26A C25 C32 120(2) . 3_655
C24A C25 C32 119.5(18) . 3_655
C26 C25 C32 119.0(5) . 3_655
C24 C25 C32 121.9(4) . 3_655
C25 C26 C27 120.9(5) . .
C25 C26 H26 119.6 . .
C27 C26 H26 119.6 . .
C25 C26A C27A 119(4) . .
C25 C26A H26A 120.6 . .
C27A C26A H26A 120.6 . .
C22 C27 C26 120.4(5) . .
C22 C27 H27 119.8 . .
C26 C27 H27 119.8 . .
C22 C27A C26A 124(4) . .
C22 C27A H27A 118.0 . .
C26A C27A H27A 118.0 . .
C29 O28 Mn1 83.6(3) . .
O28 C29 O30 121.2(4) . .
O28 C29 C12 120.1(5) . 1_655
O30 C29 C12 118.6(4) . 1_655
C29 O30 Mn1 98.9(3) . .
C29 O30 Mn2 140.8(3) . .
Mn1 O30 Mn2 105.46(13) . .
C32 O31 Mn2 137.8(3) . .
O33 C32 O31 125.8(4) . .
O33 C32 C25 117.4(4) . 3_655
O31 C32 C25 116.7(4) . 3_655
C32 O33 Mn1 126.9(3) . 3_656
C35 O34 Mn2 141.2(4) . .
O36 C35 O34 127.4(5) . .
O36 C35 C48 117.2(5) . .
O34 C35 C48 115.3(5) . .
C35 O36 Mn1 125.4(3) . 3_656
N38 C37 N38 109.4(6) 4 .
N38 C37 H37A 109.8 4 .
N38 C37 H37A 109.8 . .
N38 C37 H37B 109.8 4 .
N38 C37 H37B 109.8 . .
H37A C37 H37B 108.2 . .
N42 N38 C39 114.3(5) . .
N42 N38 C37 120.1(6) . .
C39 N38 C37 125.7(7) . .
N38 C39 C40 103.5(6) . .
N38 C39 C44 124.5(5) . .
C40 C39 C44 132.0(6) . .
C39 C40 C41 107.7(5) . .
C39 C40 C45 124.2(6) . .
C41 C40 C45 128.1(6) . .
N42 C41 C40 110.1(6) . .
N42 C41 C43 122.2(6) . .
C40 C41 C43 127.6(6) . .
N38 N42 C41 104.4(5) . .
N38 N42 Mn4 120.6(4) . .
C41 N42 Mn4 134.7(5) . .
C41 C43 H43A 109.5 . .
C41 C43 H43B 109.5 . .
H43A C43 H43B 109.5 . .
C41 C43 H43C 109.5 . .
H43A C43 H43C 109.5 . .
H43B C43 H43C 109.5 . .
C39 C44 H44A 109.5 . .
C39 C44 H44B 109.5 . .
H44A C44 H44B 109.5 . .
C39 C44 H44C 109.5 . .
H44A C44 H44C 109.5 . .
H44B C44 H44C 109.5 . .
C50 C45 C46 118.1(5) . .
C50 C45 C40 121.5(5) . .
C46 C45 C40 120.4(5) . .
C45 C46 C47 121.5(6) . .
C45 C46 H46 119.2 . .
C47 C46 H46 119.2 . .
C46 C47 C48 119.5(6) . .
C46 C47 H47 120.2 . .
C48 C47 H47 120.2 . .
C49 C48 C47 118.4(5) . .
C49 C48 C35 122.7(5) . .
C47 C48 C35 118.9(5) . .
C48 C49 C50 121.7(6) . .
C48 C49 H49 119.1 . .
C50 C49 H49 119.1 . .
C45 C50 C49 120.7(6) . .
C45 C50 H50 119.7 . .
C49 C50 H50 119.7 . .
O52 C51 Mn4 178.4(13) . .
O54 C53 Mn4 174.6(11) . .

loop_
_geom_bond_atom_site_label_1
_geom_bond_atom_site_label_2
_geom_bond_distance
_geom_bond_site_symmetry_2
Mn1 O33 2.092(3) 3_656
Mn1 O36 2.105(4) 3_656
Mn1 O30 2.176(3) .
Mn1 N6 2.213(4) .
Mn1 N16 2.276(3) .
Mn1 O28 2.516(3) .
C1 N15 1.442(5) .
C1 N2 1.460(5) .
C1 H1A 0.9900 .
C1 H1B 0.9900 .
Mn2 O34 2.102(3) .
Mn2 O34 2.102(3) 3_656
Mn2 O31 2.147(3) 3_656
Mn2 O31 2.147(3) .
Mn2 O30 2.242(3) 3_656
Mn2 O30 2.242(3) .
N2 C3 1.351(5) .
N2 N6 1.361(5) .
C3 C4 1.386(6) .
C3 C7 1.479(7) .
Mn4 C51 1.807(13) .
Mn4 C53 1.824(11) 4
Mn4 C53 1.824(11) .
Mn4 O55 2.064(10) .
Mn4 N42 2.090(5) .
Mn4 N42 2.090(5) 4
C4 C5 1.408(6) .
C4 C9 1.458(6) .
C5 N6 1.340(6) .
C5 C8 1.487(7) .
C7 H7A 0.9800 .
C7 H7B 0.9800 .
C7 H7C 0.9800 .
C8 H8A 0.9800 .
C8 H8B 0.9800 .
C8 H8C 0.9800 .
C9 C14 1.383(7) .
C9 C10 1.392(7) .
C10 C11 1.368(7) .
C10 H10 0.9500 .
C11 C12 1.392(7) .
C11 H11 0.9500 .
C12 C13 1.398(6) .
C12 C29 1.493(6) 1_455
C13 C14 1.386(6) .
C13 H13 0.9500 .
C14 H14 0.9500 .
N15 N16 1.340(5) .
N15 C19 1.365(5) .
N16 C17 1.343(6) .
C17 C18 1.429(6) .
C17 C21 1.489(7) .
C18 C19 1.369(7) .
C18 C22 1.484(6) .
C19 C20 1.482(7) .
C20 H20A 0.9800 .
C20 H20B 0.9800 .
C20 H20C 0.9800 .
C21 H21A 0.9800 .
C21 H21B 0.9800 .
C21 H21C 0.9800 .
C22 C27A 1.27(5) .
C22 C23A 1.34(4) .
C22 C23 1.371(8) .
C22 C27 1.381(7) .
C23 C24 1.385(7) .
C23 H23 0.9500 .
C23A C24A 1.56(6) .
C23A H23A 0.9500 .
C24 C25 1.374(7) .
C24 H24 0.9500 .
C24A C25 1.36(4) .
C24A H24A 0.9500 .
C25 C26A 1.28(5) .
C25 C26 1.360(7) .
C25 C32 1.509(6) 3_655
C26 C27 1.394(7) .
C26 H26 0.9500 .
C26A C27A 1.44(7) .
C26A H26A 0.9500 .
C27 H27 0.9500 .
C27A H27A 0.9500 .
O28 C29 1.265(6) .
C29 O30 1.276(6) .
C29 C12 1.493(6) 1_655
O31 C32 1.248(6) .
C32 O33 1.222(5) .
C32 C25 1.509(6) 3_655
O33 Mn1 2.092(3) 3_656
O34 C35 1.251(6) .
C35 O36 1.235(6) .
C35 C48 1.507(7) .
O36 Mn1 2.105(4) 3_656
C37 N38 1.462(6) 4
C37 N38 1.463(6) .
C37 H37A 0.9900 .
C37 H37B 0.9900 .
N38 N42 1.342(7) .
N38 C39 1.364(7) .
C39 C40 1.385(8) .
C39 C44 1.479(9) .
C40 C41 1.387(9) .
C40 C45 1.487(7) .
C41 N42 1.349(7) .
C41 C43 1.515(9) .
C43 H43A 0.9800 .
C43 H43B 0.9800 .
C43 H43C 0.9800 .
C44 H44A 0.9800 .
C44 H44B 0.9800 .
C44 H44C 0.9800 .
C45 C50 1.379(8) .
C45 C46 1.384(8) .
C46 C47 1.397(8) .
C46 H46 0.9500 .
C47 C48 1.398(8) .
C47 H47 0.9500 .
C48 C49 1.369(7) .
C49 C50 1.386(7) .
C49 H49 0.9500 .
C50 H50 0.9500 .
C51 O52 1.126(13) .
C53 O54 1.130(11) .

loop_
_geom_torsion_atom_site_label_1
_geom_torsion_atom_site_label_2
_geom_torsion_atom_site_label_3
_geom_torsion_atom_site_label_4
_geom_torsion
_geom_torsion_site_symmetry_1
_geom_torsion_site_symmetry_4
N15 C1 N2 C3 108.8(5) . .
N15 C1 N2 N6 -68.7(4) . .
N6 N2 C3 C4 0.0(5) . .
C1 N2 C3 C4 -177.6(4) . .
N6 N2 C3 C7 178.2(5) . .
C1 N2 C3 C7 0.6(8) . .
N2 C3 C4 C5 0.9(5) . .
C7 C3 C4 C5 -177.2(5) . .
N2 C3 C4 C9 -180.0(5) . .
C7 C3 C4 C9 1.9(9) . .
C3 C4 C5 N6 -1.5(6) . .
C9 C4 C5 N6 179.3(4) . .
C3 C4 C5 C8 -179.9(5) . .
C9 C4 C5 C8 1.0(9) . .
C4 C5 N6 N2 1.5(5) . .
C8 C5 N6 N2 -180.0(4) . .
C4 C5 N6 Mn1 166.7(3) . .
C8 C5 N6 Mn1 -14.8(7) . .
C3 N2 N6 C5 -0.9(5) . .
C1 N2 N6 C5 177.1(4) . .
C3 N2 N6 Mn1 -167.1(3) . .
C1 N2 N6 Mn1 10.9(5) . .
C3 C4 C9 C14 -129.7(6) . .
C5 C4 C9 C14 49.3(7) . .
C3 C4 C9 C10 52.2(8) . .
C5 C4 C9 C10 -128.8(6) . .
C14 C9 C10 C11 -0.3(8) . .
C4 C9 C10 C11 177.9(5) . .
C9 C10 C11 C12 0.0(8) . .
C10 C11 C12 C13 0.1(8) . .
C10 C11 C12 C29 -180.0(4) . 1_455
C11 C12 C13 C14 0.1(7) . .
C29 C12 C13 C14 -179.9(4) 1_455 .
C10 C9 C14 C13 0.4(8) . .
C4 C9 C14 C13 -177.8(4) . .
C12 C13 C14 C9 -0.3(7) . .
N2 C1 N15 N16 69.0(5) . .
N2 C1 N15 C19 -113.2(5) . .
C19 N15 N16 C17 0.0(5) . .
C1 N15 N16 C17 178.2(4) . .
C19 N15 N16 Mn1 170.6(3) . .
C1 N15 N16 Mn1 -11.2(5) . .
N15 N16 C17 C18 -0.4(5) . .
Mn1 N16 C17 C18 -169.9(3) . .
N15 N16 C17 C21 -180.0(5) . .
Mn1 N16 C17 C21 10.5(7) . .
N16 C17 C18 C19 0.7(6) . .
C21 C17 C18 C19 -179.8(5) . .
N16 C17 C18 C22 -178.5(5) . .
C21 C17 C18 C22 1.0(9) . .
N16 N15 C19 C18 0.4(5) . .
C1 N15 C19 C18 -177.5(4) . .
N16 N15 C19 C20 -179.5(5) . .
C1 N15 C19 C20 2.6(8) . .
C17 C18 C19 N15 -0.6(5) . .
C22 C18 C19 N15 178.5(5) . .
C17 C18 C19 C20 179.2(6) . .
C22 C18 C19 C20 -1.6(9) . .
C19 C18 C22 C27A 42(3) . .
C17 C18 C22 C27A -139(3) . .
C19 C18 C22 C23A -132(2) . .
C17 C18 C22 C23A 47(2) . .
C19 C18 C22 C23 139.0(6) . .
C17 C18 C22 C23 -42.0(8) . .
C19 C18 C22 C27 -38.6(8) . .
C17 C18 C22 C27 140.3(6) . .
C27 C22 C23 C24 -2.8(8) . .
C18 C22 C23 C24 179.5(5) . .
C27A C22 C23A C24A 12(5) . .
C18 C22 C23A C24A -173(2) . .
C22 C23 C24 C25 3.8(9) . .
C22 C23A C24A C25 -15(5) . .
C23A C24A C25 C26A 19(5) . .
C23A C24A C25 C32 -171(2) . 3_655
C23 C24 C25 C26 -2.0(8) . .
C23 C24 C25 C32 177.1(5) . 3_655
C24 C25 C26 C27 -0.6(9) . .
C32 C25 C26 C27 -179.8(5) 3_655 .
C24A C25 C26A C27A -19(5) . .
C32 C25 C26A C27A 171(3) 3_655 .
C23 C22 C27 C26 0.1(8) . .
C18 C22 C27 C26 177.8(5) . .
C25 C26 C27 C22 1.6(9) . .
C23A C22 C27A C26A -13(6) . .
C18 C22 C27A C26A 172(3) . .
C25 C26A C27A C22 17(7) . .
Mn1 O28 C29 O30 6.8(4) . .
Mn1 O28 C29 C12 -168.9(4) . 1_655
O28 C29 O30 Mn1 -7.9(5) . .
C12 C29 O30 Mn1 167.8(3) 1_655 .
O28 C29 O30 Mn2 120.3(4) . .
C12 C29 O30 Mn2 -64.0(6) 1_655 .
Mn2 O31 C32 O33 31.3(9) . .
Mn2 O31 C32 C25 -152.1(4) . 3_655
O31 C32 O33 Mn1 3.0(8) . 3_656
C25 C32 O33 Mn1 -173.5(3) 3_655 3_656
Mn2 O34 C35 O36 20.5(9) . .
Mn2 O34 C35 C48 -158.7(4) . .
O34 C35 O36 Mn1 -1.8(8) . 3_656
C48 C35 O36 Mn1 177.4(3) . 3_656
N38 C37 N38 N42 -62.1(9) 4 .
N38 C37 N38 C39 118.0(7) 4 .
N42 N38 C39 C40 -1.1(6) . .
C37 N38 C39 C40 178.8(5) . .
N42 N38 C39 C44 177.5(5) . .
C37 N38 C39 C44 -2.7(8) . .
N38 C39 C40 C41 0.6(6) . .
C44 C39 C40 C41 -177.8(6) . .
N38 C39 C40 C45 179.4(5) . .
C44 C39 C40 C45 1.0(9) . .
C39 C40 C41 N42 0.0(7) . .
C45 C40 C41 N42 -178.8(5) . .
C39 C40 C41 C43 176.8(6) . .
C45 C40 C41 C43 -2.0(10) . .
C39 N38 N42 C41 1.0(6) . .
C37 N38 N42 C41 -178.8(5) . .
C39 N38 N42 Mn4 -173.2(3) . .
C37 N38 N42 Mn4 6.9(7) . .
C40 C41 N42 N38 -0.6(6) . .
C43 C41 N42 N38 -177.6(5) . .
C40 C41 N42 Mn4 172.5(4) . .
C43 C41 N42 Mn4 -4.5(9) . .
C39 C40 C45 C50 120.7(7) . .
C41 C40 C45 C50 -60.7(9) . .
C39 C40 C45 C46 -60.5(8) . .
C41 C40 C45 C46 118.1(8) . .
C50 C45 C46 C47 0.8(10) . .
C40 C45 C46 C47 -178.1(6) . .
C45 C46 C47 C48 0.1(11) . .
C46 C47 C48 C49 -1.6(9) . .
C46 C47 C48 C35 177.3(6) . .
O36 C35 C48 C49 -5.6(8) . .
O34 C35 C48 C49 173.7(5) . .
O36 C35 C48 C47 175.5(5) . .
O34 C35 C48 C47 -5.2(8) . .
C47 C48 C49 C50 2.3(9) . .
C35 C48 C49 C50 -176.6(5) . .
C46 C45 C50 C49 -0.2(10) . .
C40 C45 C50 C49 178.7(6) . .
C48 C49 C50 C45 -1.4(9) . .

loop_
_platon_squeeze_void_nr
_platon_squeeze_void_average_x
_platon_squeeze_void_average_y
_platon_squeeze_void_average_z
_platon_squeeze_void_volume
_platon_squeeze_void_count_electrons
_platon_squeeze_void_content
1 0.000 -0.002 -0.007 2016 554 ' '
